data_7715952
loop_
_publ_author_name
'Pan, Ting'
'Wu, Yanxin'
'Duan, Yuefeng'
'Duan, Jingui'

_publ_section_title
;
 Solvents regulate the packing porosity of a bilayer metal-organic cage.
;
_journal_issue 21
_journal_name_full 'Dalton transactions (Cambridge, England : 2003)'
_journal_page_first 9106
_journal_page_last 9111
_journal_paper_doi 10.1039/d4dt01040j
_journal_volume 53
_journal_year 2024
_chemical_formula_sum 'C102 H120 Cu12 N45 O41'
_chemical_formula_weight 3394.90
_space_group_crystal_system hexagonal
_space_group_IT_number 176
_space_group_name_Hall '-P 6c'
_space_group_name_H-M_alt 'P 63/m'
_atom_sites_solution_hydrogens mixed
_audit_block_doi 10.5517/ccdc.csd.cc2js09n
_audit_creation_method SHELXL-2018/3
_audit_update_record
;
2024-04-09 deposited with the CCDC.	2024-05-03 downloaded from the CCDC.
;
_cell_angle_alpha 90
_cell_angle_beta 90
_cell_angle_gamma 120
_cell_formula_units_Z 2
_cell_length_a 24.0593(12)
_cell_length_b 24.0593(12)
_cell_length_c 21.519(2)
_cell_measurement_reflns_used 9910
_cell_measurement_temperature 293(2)
_cell_measurement_theta_max 25.087
_cell_measurement_theta_min 1.360
_cell_volume 10787.4(13)
_computing_structure_refinement 'SHELXL-2018/3 (Sheldrick, 2018)'
_diffrn_ambient_temperature 293(2)
_diffrn_measured_fraction_theta_full 0.992
_diffrn_measured_fraction_theta_max 0.992
_diffrn_measurement_device_type 'XtaLAB Synergy R, DW system, HyPix'
_diffrn_radiation_type MoK\a
_diffrn_radiation_wavelength 0.71073
_diffrn_reflns_av_R_equivalents 0.0721
_diffrn_reflns_av_unetI/netI 0.0411
_diffrn_reflns_Laue_measured_fraction_full 0.992
_diffrn_reflns_Laue_measured_fraction_max 0.992
_diffrn_reflns_limit_h_max 28
_diffrn_reflns_limit_h_min -28
_diffrn_reflns_limit_k_max 27
_diffrn_reflns_limit_k_min -28
_diffrn_reflns_limit_l_max 24
_diffrn_reflns_limit_l_min -25
_diffrn_reflns_number 78568
_diffrn_reflns_point_group_measured_fraction_full 0.992
_diffrn_reflns_point_group_measured_fraction_max 0.992
_diffrn_reflns_theta_full 25.087
_diffrn_reflns_theta_max 25.087
_diffrn_reflns_theta_min 1.360
_exptl_absorpt_coefficient_mu 1.217
_exptl_crystal_colour blue
_exptl_crystal_density_diffrn 1.045
_exptl_crystal_description block
_exptl_crystal_F_000 3446
_exptl_crystal_size_max 0.120
_exptl_crystal_size_mid 0.120
_exptl_crystal_size_min 0.120
_refine_diff_density_max 4.337
_refine_diff_density_min -2.640
_refine_diff_density_rms 0.110
_refine_ls_extinction_method none
_refine_ls_goodness_of_fit_ref 1.028
_refine_ls_hydrogen_treatment constr
_refine_ls_matrix_type full
_refine_ls_number_parameters 331
_refine_ls_number_reflns 6541
_refine_ls_number_restraints 251
_refine_ls_restrained_S_all 1.012
_refine_ls_R_factor_all 0.1027
_refine_ls_R_factor_gt 0.0765
_refine_ls_shift/su_max 0.004
_refine_ls_shift/su_mean 0.000
_refine_ls_structure_factor_coef Fsqd
_refine_ls_weighting_details 'w=1/[\s^2^(Fo^2^)+(0.1800P)^2^+0.4233P] where P=(Fo^2^+2Fc^2^)/3'
_refine_ls_weighting_scheme calc
_refine_ls_wR_factor_gt 0.2319
_refine_ls_wR_factor_ref 0.2524
_reflns_Friedel_coverage 0.000
_reflns_number_gt 4515
_reflns_number_total 6541
_reflns_threshold_expression 'I > 2\s(I)'
_cod_data_source_file d4dt01040j2.cif
_cod_data_source_block AS
_cod_depositor_comments 'Adding full bibliography for 7715950--7715952.cif.'
_cod_original_cell_volume 10787.3(15)
_cod_database_code 7715952
_shelx_shelxl_version_number 2018/3
_shelx_space_group_comment
;
The symmetry employed for this shelxl refinement is uniquely defined
by the following loop, which should always be used as a source of
symmetry information in preference to the above space-group names.
They are only intended as comments.
;
_shelx_estimated_absorpt_t_min 0.868
_shelx_estimated_absorpt_t_max 0.868
_platon_squeeze_void_probe_radius 1.20

loop_
_space_group_symop_operation_xyz
'x, y, z'
'-y, x-y, z'
'-x+y, -x, z'
'-x, -y, z+1/2'
'y, -x+y, z+1/2'
'x-y, x, z+1/2'
'-x, -y, -z'
'y, -x+y, -z'
'x-y, x, -z'
'x, y, -z-1/2'
'-y, x-y, -z-1/2'
'-x+y, -x, -z-1/2'

loop_
_atom_site_label
_atom_site_type_symbol
_atom_site_fract_x
_atom_site_fract_y
_atom_site_fract_z
_atom_site_U_iso_or_equiv
_atom_site_adp_type
_atom_site_occupancy
_atom_site_site_symmetry_order
_atom_site_calc_flag
_atom_site_refinement_flags_posn
_atom_site_refinement_flags_adp
_atom_site_refinement_flags_occupancy
_atom_site_disorder_assembly
_atom_site_disorder_group
C1 C 0.5056(2) 0.8352(2) 0.4173(2) 0.0448(12) Uani 1 1 d . U . A 1
C2 C 0.5122(2) 0.9001(3) 0.4175(3) 0.0479(13) Uani 1 1 d . U . A 1
C3 C 0.4753(3) 0.9142(2) 0.3791(3) 0.0479(12) Uani 1 1 d . U . A 1
H3 H 0.445404 0.881886 0.353508 0.058 Uiso 1 1 calc R U . A 1
C4 C 0.5583(3) 0.9493(3) 0.4540(3) 0.0654(17) Uani 1 1 d . U . A 1
H4 H 0.584587 0.941517 0.479921 0.079 Uiso 1 1 calc R U . A 1
C5 C 0.5647(3) 1.0083(3) 0.4519(4) 0.076(2) Uani 1 1 d . U . A 1
H5 H 0.595588 1.041678 0.475819 0.091 Uiso 1 1 calc R U . A 1
C6 C 0.5234(3) 1.0179(3) 0.4126(3) 0.0575(15) Uani 1 1 d . U . A 1
H6 H 0.526708 1.058097 0.411811 0.069 Uiso 1 1 calc R U . A 1
C7 C 0.2361(3) 0.7670(3) 0.4175(2) 0.0446(12) Uani 1 1 d . U . B 1
C8 C 0.2687(2) 0.8370(3) 0.4168(2) 0.0463(12) Uani 1 1 d . U . B 1
C9 C 0.3182(3) 0.8742(2) 0.3789(3) 0.0487(13) Uani 1 1 d . U . B 1
H9 H 0.332672 0.853752 0.352284 0.058 Uiso 1 1 calc R U . B 1
C10 C 0.2462(3) 0.8683(3) 0.4569(3) 0.0645(16) Uani 1 1 d . U . B 1
H10 H 0.211491 0.844982 0.483204 0.077 Uiso 1 1 calc R U . B 1
C11 C 0.2769(4) 0.9336(4) 0.4555(4) 0.093(2) Uani 1 1 d . U . B 1
H11 H 0.264342 0.955384 0.482621 0.112 Uiso 1 1 calc R U . B 1
C12 C 0.3253(4) 0.9669(4) 0.4155(4) 0.0884(19) Uani 1 1 d . U . B 1
H12 H 0.344050 1.011311 0.414219 0.106 Uiso 1 1 calc R U . B 1
C13 C 0.3112(5) 0.9782(5) 0.250000 0.093(2) Uani 1 2 d DS TU P C 1
H13A H 0.303418 0.996316 0.286420 0.112 Uiso 0.5 1 d R U P C 1
H13B H 0.303418 0.996316 0.213580 0.112 Uiso 0.5 1 d R U P C 1
C14 C 0.2480(5) 0.9175(5) 0.250000 0.0884(19) Uani 1 2 d DS TU P C 1
H14A H 0.203240 0.904525 0.250000 0.133 Uiso 1 2 d R U P C 1
H14B H 0.257790 0.900955 0.213570 0.133 Uiso 0.5 1 d R U P C 1
H14C H 0.257790 0.900955 0.286430 0.133 Uiso 0.5 1 d R U P C 1
C15 C 0.5507(8) 1.0300(9) 0.250000 0.167(5) Uani 1 2 d S TU P D 1
H15A H 0.557723 1.010463 0.213673 0.200 Uiso 0.5 1 calc R U P D 1
H15B H 0.557723 1.010463 0.286327 0.200 Uiso 0.5 1 calc R U P D 1
C16 C 0.4846(8) 1.1980(6) 0.4174(7) 0.158(5) Uani 1 1 d . U . E 1
H16A H 0.502135 1.172434 0.432732 0.237 Uiso 1 1 d R U . E 1
H16B H 0.516024 1.242633 0.421542 0.237 Uiso 1 1 d R U . E 1
H16C H 0.447065 1.188694 0.440922 0.237 Uiso 1 1 d R U . E 1
C19 C 0.6004(9) 1.1006(9) 0.250000 0.167(5) Uani 1 2 d DS TU P D 1
H19A H 0.580395 1.125184 0.238977 0.250 Uiso 0.5 1 calc R U P D 1
H19B H 0.633368 1.108498 0.220359 0.250 Uiso 0.5 1 calc DR U P D 1
H19C H 0.619008 1.113021 0.290664 0.250 Uiso 0.5 1 calc R U P D 1
C17A C 0.432(2) 1.2138(19) 0.3264(18) 0.31(3) Uani 0.5 1 d D U P E 1
H17A H 0.403507 1.218118 0.354679 0.465 Uiso 0.5 1 calc R U P E 1
H17B H 0.408166 1.189216 0.290900 0.465 Uiso 0.5 1 calc R U P E 1
H17C H 0.464756 1.255599 0.313068 0.465 Uiso 0.5 1 calc R U P E 1
C18A C 0.4539(15) 1.1272(9) 0.3346(10) 0.114(9) Uani 0.5 1 d D U P E 1
H18A H 0.441959 1.119902 0.292941 0.137 Uiso 0.5 1 d R U P E 1
N8A N 0.4606(12) 1.1822(9) 0.3564(10) 0.108(6) Uani 0.5 1 d D U P E 1
C17B C 0.5569(12) 1.2535(8) 0.3338(8) 0.126(8) Uani 0.5 1 d . U P E 2
H17D H 0.595335 1.269027 0.358048 0.189 Uiso 0.5 1 calc R U P E 2
H17E H 0.543505 1.284964 0.333568 0.189 Uiso 0.5 1 calc R U P E 2
H17F H 0.565178 1.245729 0.291940 0.189 Uiso 0.5 1 calc R U P E 2
C18B C 0.4938(9) 1.1380(14) 0.3351(15) 0.109(9) Uani 0.5 1 d . U P E 2
H18B H 0.513955 1.137007 0.298619 0.131 Uiso 0.5 1 d R U P E 2
N8B N 0.5048(9) 1.1920(8) 0.3616(8) 0.086(5) Uani 0.5 1 d . U P E 2
Cu1 Cu 0.35809(3) 0.75463(3) 0.41476(3) 0.0488(3) Uani 1 1 d . U . . .
Cu2 Cu 0.42286(3) 0.98618(3) 0.31864(3) 0.0493(3) Uani 1 1 d . U . . .
N1 N 0.4802(2) 0.9720(2) 0.3768(2) 0.0489(11) Uani 1 1 d . U . . .
N2 N 0.44968(19) 0.77996(19) 0.41125(19) 0.0424(10) Uani 1 1 d . U . . .
N3 N 0.3479(2) 0.9381(2) 0.3768(2) 0.0501(11) Uani 1 1 d . U . . .
N4 N 0.26712(19) 0.73290(19) 0.4115(2) 0.0440(10) Uani 1 1 d . U . . .
N5 N 0.5561(2) 0.8271(2) 0.4218(2) 0.0515(11) Uani 1 1 d . U . . .
N6 N 0.3668(2) 0.8033(3) 0.5259(3) 0.0625(13) Uani 1 1 d . U . . .
N7 N 0.3681(5) 0.7899(8) 0.250000 0.115(4) Uani 1 2 d S TU P . .
O1 O 0.3645(3) 0.7801(3) 0.3011(3) 0.0987(19) Uani 1 1 d . U . . .
O2 O 0.3874(6) 0.8572(7) 0.250000 0.149(4) Uani 1 2 d S TU P . .
O4 O 0.37900(18) 0.82831(18) 0.4721(2) 0.0559(10) Uani 1 1 d . U . . .
O5 O 0.3712(3) 0.8358(3) 0.5713(3) 0.106(2) Uani 1 1 d . U . . .
O6 O 0.3506(2) 0.7462(2) 0.5310(3) 0.0825(15) Uani 1 1 d . U . . .
O7 O 0.333333 0.666667 0.3864(3) 0.0409(13) Uani 1 3 d S TU P . .
O8 O 0.3691(3) 0.9825(3) 0.250000 0.0591(14) Uani 1 2 d DS TU P . .
O9 O 0.4482(2) 1.0835(2) 0.3614(2) 0.0778(13) Uani 1 1 d . U . . .
O10 O 0.4823(3) 1.0142(3) 0.250000 0.0599(14) Uani 1 2 d S TU P . .

loop_
_atom_site_aniso_label
_atom_site_aniso_U_11
_atom_site_aniso_U_22
_atom_site_aniso_U_33
_atom_site_aniso_U_23
_atom_site_aniso_U_13
_atom_site_aniso_U_12
C1 0.044(3) 0.037(3) 0.055(3) -0.004(2) -0.007(2) 0.021(2)
C2 0.038(3) 0.037(3) 0.063(3) -0.004(2) 0.002(2) 0.015(2)
C3 0.041(3) 0.037(3) 0.060(3) -0.007(2) -0.005(2) 0.014(2)
C4 0.063(4) 0.048(3) 0.081(4) -0.010(3) -0.020(3) 0.024(3)
C5 0.075(5) 0.035(3) 0.106(6) -0.016(3) -0.024(4) 0.019(3)
C6 0.059(4) 0.038(3) 0.075(4) -0.003(3) -0.004(3) 0.024(3)
C7 0.044(3) 0.042(3) 0.051(3) -0.005(2) 0.002(2) 0.023(2)
C8 0.041(3) 0.042(3) 0.060(3) -0.003(2) -0.001(2) 0.024(2)
C9 0.052(3) 0.039(3) 0.061(3) -0.004(2) 0.005(3) 0.027(3)
C10 0.064(4) 0.054(4) 0.080(4) -0.003(3) 0.014(3) 0.033(3)
C11 0.099(5) 0.086(5) 0.105(5) -0.008(5) 0.028(5) 0.054(4)
C12 0.102(5) 0.079(4) 0.099(5) -0.022(4) -0.016(5) 0.057(4)
C13 0.099(5) 0.086(5) 0.105(5) -0.008(5) 0.028(5) 0.054(4)
C14 0.102(5) 0.079(4) 0.099(5) -0.022(4) -0.016(5) 0.057(4)
C15 0.129(10) 0.152(11) 0.157(10) 0.000 0.000 0.024(8)
C16 0.211(16) 0.099(8) 0.158(12) -0.015(8) 0.014(11) 0.072(9)
C19 0.129(10) 0.152(11) 0.157(10) 0.000 0.000 0.024(8)
C17A 0.40(7) 0.35(6) 0.31(5) 0.21(5) 0.12(5) 0.28(6)
C18A 0.20(3) 0.039(9) 0.070(10) 0.003(8) 0.021(15) 0.039(14)
N8A 0.165(19) 0.071(11) 0.107(13) 0.015(9) 0.009(15) 0.074(14)
C17B 0.19(2) 0.062(10) 0.078(11) 0.002(8) 0.027(12) 0.023(12)
C18B 0.063(11) 0.11(2) 0.140(19) -0.001(15) -0.008(13) 0.037(13)
N8B 0.130(14) 0.049(8) 0.078(9) -0.005(6) 0.013(10) 0.044(10)
Cu1 0.0334(4) 0.0350(4) 0.0770(5) -0.0079(3) -0.0007(3) 0.0164(3)
Cu2 0.0537(5) 0.0380(4) 0.0553(4) 0.0002(3) -0.0004(3) 0.0221(3)
N1 0.048(3) 0.038(2) 0.059(3) 0.000(2) -0.004(2) 0.021(2)
N2 0.034(2) 0.033(2) 0.058(3) -0.0040(18) -0.0023(19) 0.0155(18)
N3 0.051(3) 0.042(3) 0.059(3) -0.002(2) 0.000(2) 0.024(2)
N4 0.034(2) 0.033(2) 0.063(3) -0.0013(19) 0.0003(19) 0.0157(19)
N5 0.038(2) 0.041(3) 0.072(3) -0.006(2) -0.003(2) 0.017(2)
N6 0.057(3) 0.048(3) 0.076(4) -0.013(3) -0.003(3) 0.022(3)
N7 0.084(7) 0.142(12) 0.102(11) 0.000 0.000 0.044(7)
O1 0.109(5) 0.125(5) 0.053(3) 0.019(3) 0.006(3) 0.051(4)
O2 0.172(11) 0.174(12) 0.130(9) 0.000 0.000 0.109(10)
O4 0.052(2) 0.045(2) 0.069(3) -0.0036(19) 0.0009(19) 0.0230(19)
O5 0.130(5) 0.069(3) 0.086(4) -0.018(3) 0.011(3) 0.026(3)
O6 0.092(4) 0.049(3) 0.093(4) 0.011(2) 0.007(3) 0.025(2)
O7 0.0319(18) 0.0319(18) 0.059(3) 0.000 0.000 0.0160(9)
O8 0.061(4) 0.069(4) 0.059(3) 0.000 0.000 0.042(3)
O9 0.085(4) 0.050(3) 0.092(3) -0.012(3) -0.006(3) 0.029(3)
O10 0.048(3) 0.061(4) 0.057(3) 0.000 0.000 0.017(3)

loop_
_atom_type_symbol
_atom_type_description
_atom_type_scat_dispersion_real
_atom_type_scat_dispersion_imag
_atom_type_scat_source
C C 0.0033 0.0016 'International Tables Vol C Tables 4.2.6.8 and 6.1.1.4'
H H 0.0000 0.0000 'International Tables Vol C Tables 4.2.6.8 and 6.1.1.4'
N N 0.0061 0.0033 'International Tables Vol C Tables 4.2.6.8 and 6.1.1.4'
O O 0.0106 0.0060 'International Tables Vol C Tables 4.2.6.8 and 6.1.1.4'
Cu Cu 0.3201 1.2651 'International Tables Vol C Tables 4.2.6.8 and 6.1.1.4'

loop_
_geom_angle_atom_site_label_1
_geom_angle_atom_site_label_2
_geom_angle_atom_site_label_3
_geom_angle
_geom_angle_site_symmetry_1
_geom_angle_site_symmetry_3
_geom_angle_publ_flag
N5 C1 N2 113.5(4) . . ?
N5 C1 C2 122.0(5) . . ?
N2 C1 C2 124.5(5) . . ?
C3 C2 C4 118.0(5) . . ?
C3 C2 C1 120.9(5) . . ?
C4 C2 C1 121.1(5) . . ?
N1 C3 C2 123.1(5) . . ?
N1 C3 H3 118.4 . . ?
C2 C3 H3 118.4 . . ?
C5 C4 C2 120.0(6) . . ?
C5 C4 H4 120.0 . . ?
C2 C4 H4 120.0 . . ?
C4 C5 C6 118.2(6) . . ?
C4 C5 H5 120.9 . . ?
C6 C5 H5 120.9 . . ?
N1 C6 C5 122.5(5) . . ?
N1 C6 H6 118.7 . . ?
C5 C6 H6 118.7 . . ?
N5 C7 N4 112.1(4) 2_665 . ?
N5 C7 C8 124.3(5) 2_665 . ?
N4 C7 C8 123.6(5) . . ?
C9 C8 C10 117.4(5) . . ?
C9 C8 C7 124.0(5) . . ?
C10 C8 C7 118.6(5) . . ?
N3 C9 C8 125.0(5) . . ?
N3 C9 H9 117.5 . . ?
C8 C9 H9 117.5 . . ?
C11 C10 C8 117.9(6) . . ?
C11 C10 H10 121.0 . . ?
C8 C10 H10 121.0 . . ?
C12 C11 C10 120.6(7) . . ?
C12 C11 H11 119.7 . . ?
C10 C11 H11 119.7 . . ?
C11 C12 N3 122.5(8) . . ?
C11 C12 H12 118.7 . . ?
N3 C12 H12 118.7 . . ?
O8 C13 C14 125.8(9) . . ?
O8 C13 H13A 113.3 . . ?
C14 C13 H13A 96.3 . . ?
O8 C13 H13B 113.3 . . ?
C14 C13 H13B 96.3 . . ?
H13A C13 H13B 109.5 . . ?
C13 C14 H14A 138.3 . . ?
C13 C14 H14B 93.7 . . ?
H14A C14 H14B 109.5 . . ?
C13 C14 H14C 93.7 . . ?
H14A C14 H14C 109.5 . . ?
H14B C14 H14C 109.5 . . ?
O10 C15 C19 116.0(18) . . ?
O10 C15 H15A 108.3 . . ?
C19 C15 H15A 108.3 . . ?
O10 C15 H15B 108.3 . . ?
C19 C15 H15B 108.3 . . ?
H15A C15 H15B 107.4 . . ?
N8A C16 H16A 113.7 . . ?
N8A C16 H16B 112.0 . . ?
H16A C16 H16B 109.5 . . ?
N8A C16 H16C 102.5 . . ?
H16A C16 H16C 109.5 . . ?
H16B C16 H16C 109.5 . . ?
C15 C19 H19A 109.5 . . ?
C15 C19 H19B 109.5 . . ?
H19A C19 H19B 109.5 . . ?
C15 C19 H19C 109.5 . . ?
H19A C19 H19C 109.5 . . ?
H19B C19 H19C 109.5 . . ?
C15 C19 H19A 109(3) . 10_556 ?
H19A C19 H19A 28.6 . 10_556 ?
H19B C19 H19A 131.4 . 10_556 ?
H19C C19 H19A 83.3 . 10_556 ?
C15 C19 H19B 109(5) . 10_556 ?
H19A C19 H19B 131.4 . 10_556 ?
H19B C19 H19B 83.3 . 10_556 ?
H19C C19 H19B 28.6 . 10_556 ?
H19A C19 H19B 109.5 10_556 10_556 ?
C15 C19 H19C 109(2) . 10_556 ?
H19A C19 H19C 83.3 . 10_556 ?
H19B C19 H19C 28.6 . 10_556 ?
H19C C19 H19C 131.4 . 10_556 ?
H19A C19 H19C 109.5 10_556 10_556 ?
H19B C19 H19C 109.5 10_556 10_556 ?
N8A C17A H17A 109.5 . . ?
N8A C17A H17B 109.5 . . ?
H17A C17A H17B 109.5 . . ?
N8A C17A H17C 109.5 . . ?
H17A C17A H17C 109.5 . . ?
H17B C17A H17C 109.5 . . ?
O9 C18A N8A 129.2(19) . . ?
O9 C18A H18A 115.4 . . ?
N8A C18A H18A 113.5 . . ?
C18A N8A C16 115.1(16) . . ?
C18A N8A C17A 121(2) . . ?
C16 N8A C17A 122(2) . . ?
N8B C17B H17D 109.5 . . ?
N8B C17B H17E 109.5 . . ?
H17D C17B H17E 109.5 . . ?
N8B C17B H17F 109.5 . . ?
H17D C17B H17F 109.5 . . ?
H17E C17B H17F 109.5 . . ?
N8B C18B O9 116(2) . . ?
N8B C18B H18B 122.6 . . ?
O9 C18B H18B 120.8 . . ?
C18B N8B C17B 117.1(19) . . ?
N2 Cu1 N4 175.17(18) . . ?
N2 Cu1 O7 90.63(12) . . ?
N4 Cu1 O7 90.27(12) . . ?
N2 Cu1 O4 90.16(16) . . ?
N4 Cu1 O4 90.62(17) . . ?
O7 Cu1 O4 159.9(2) . . ?
N2 Cu1 O1 87.99(18) . . ?
N4 Cu1 O1 87.36(19) . . ?
O7 Cu1 O1 84.9(2) . . ?
O4 Cu1 O1 115.2(2) . . ?
O10 Cu2 O8 78.09(19) . . ?
O10 Cu2 N1 94.8(2) . . ?
O8 Cu2 N1 164.8(2) . . ?
O10 Cu2 N3 165.9(2) . . ?
O8 Cu2 N3 93.55(19) . . ?
N1 Cu2 N3 90.50(18) . . ?
O10 Cu2 O9 100.2(2) . . ?
O8 Cu2 O9 100.5(2) . . ?
N1 Cu2 O9 93.90(18) . . ?
N3 Cu2 O9 92.42(19) . . ?
O10 Cu2 Cu2 40.00(13) . 10_556 ?
O8 Cu2 Cu2 40.29(12) . 10_556 ?
N1 Cu2 Cu2 128.44(13) . 10_556 ?
N3 Cu2 Cu2 128.34(13) . 10_556 ?
O9 Cu2 Cu2 113.61(13) . 10_556 ?
C6 N1 C3 118.1(5) . . ?
C6 N1 Cu2 122.7(4) . . ?
C3 N1 Cu2 119.1(4) . . ?
C1 N2 N4 105.1(4) . 3_565 ?
C1 N2 Cu1 135.5(3) . . ?
N4 N2 Cu1 118.6(3) 3_565 . ?
C9 N3 C12 116.4(6) . . ?
C9 N3 Cu2 119.6(4) . . ?
C12 N3 Cu2 124.0(5) . . ?
C7 N4 N2 105.7(4) . 2_665 ?
C7 N4 Cu1 134.6(3) . . ?
N2 N4 Cu1 119.0(3) 2_665 . ?
C7 N5 C1 103.6(4) 3_565 . ?
O5 N6 O6 121.4(6) . . ?
O5 N6 O4 119.9(6) . . ?
O6 N6 O4 118.7(5) . . ?
O1 N7 O1 158.9(18) 10_556 . ?
O1 N7 O2 100.5(9) 10_556 . ?
O1 N7 O2 100.5(9) . . ?
N7 O1 Cu1 177.3(10) . . ?
N6 O4 Cu1 104.2(3) . . ?
Cu1 O7 Cu1 111.02(16) . 2_665 ?
Cu1 O7 Cu1 111.02(16) . 3_565 ?
Cu1 O7 Cu1 111.02(16) 2_665 3_565 ?
C13 O8 Cu2 130.29(12) . 10_556 ?
C13 O8 Cu2 130.29(12) . . ?
Cu2 O8 Cu2 99.4(2) 10_556 . ?
C18A O9 Cu2 125.6(11) . . ?
C18B O9 Cu2 119.9(14) . . ?
C15 O10 Cu2 128.3(2) . 10_556 ?
C15 O10 Cu2 128.3(2) . . ?
Cu2 O10 Cu2 100.0(3) 10_556 . ?

loop_
_geom_bond_atom_site_label_1
_geom_bond_atom_site_label_2
_geom_bond_distance
_geom_bond_site_symmetry_2
_geom_bond_publ_flag
C1 N5 1.328(7) . ?
C1 N2 1.344(6) . ?
C1 C2 1.489(7) . ?
C2 C3 1.373(8) . ?
C2 C4 1.391(8) . ?
C3 N1 1.338(6) . ?
C3 H3 0.9300 . ?
C4 C5 1.348(9) . ?
C4 H4 0.9300 . ?
C5 C6 1.411(9) . ?
C5 H5 0.9300 . ?
C6 N1 1.320(7) . ?
C6 H6 0.9300 . ?
C7 N5 1.328(7) 2_665 ?
C7 N4 1.363(6) . ?
C7 C8 1.460(7) . ?
C8 C9 1.347(7) . ?
C8 C10 1.419(8) . ?
C9 N3 1.332(7) . ?
C9 H9 0.9300 . ?
C10 C11 1.361(10) . ?
C10 H10 0.9300 . ?
C11 C12 1.345(11) . ?
C11 H11 0.9300 . ?
C12 N3 1.359(9) . ?
C12 H12 0.9300 . ?
C13 O8 1.343(12) . ?
C13 C14 1.492(12) . ?
C13 H13A 0.9599 . ?
C13 H13B 0.9599 . ?
C14 H14A 0.9598 . ?
C14 H14B 0.9600 . ?
C14 H14C 0.9600 . ?
C15 O10 1.492(19) . ?
C15 C19 1.51(2) . ?
C15 H15A 0.9700 . ?
C15 H15B 0.9700 . ?
C16 N8A 1.41(2) . ?
C16 H16A 0.9600 . ?
C16 H16B 0.9600 . ?
C16 H16C 0.9601 . ?
C19 H19A 0.9600 . ?
C19 H19B 0.9600 . ?
C19 H19C 0.9600 . ?
C19 H19A 0.96(12) 10_556 ?
C19 H19B 0.96(2) 10_556 ?
C19 H19C 0.96(11) 10_556 ?
C17A N8A 1.412(18) . ?
C17A H17A 0.9600 . ?
C17A H17B 0.9600 . ?
C17A H17C 0.9600 . ?
C18A O9 1.145(18) . ?
C18A N8A 1.34(2) . ?
C18A H18A 0.9300 . ?
C17B N8B 1.50(2) . ?
C17B H17D 0.9600 . ?
C17B H17E 0.9600 . ?
C17B H17F 0.9600 . ?
C18B N8B 1.32(3) . ?
C18B O9 1.34(3) . ?
C18B H18B 0.9300 . ?
Cu1 N2 1.972(4) . ?
Cu1 N4 1.981(4) . ?
Cu1 O7 1.986(2) . ?
Cu1 O4 2.006(4) . ?
Cu1 O1 2.507(6) . ?
Cu2 O10 1.928(4) . ?
Cu2 O8 1.936(4) . ?
Cu2 N1 2.014(4) . ?
Cu2 N3 2.017(5) . ?
Cu2 O9 2.296(4) . ?
Cu2 Cu2 2.9539(14) 10_556 ?
N2 N4 1.368(6) 3_565 ?
N6 O5 1.223(7) . ?
N6 O6 1.231(7) . ?
N6 O4 1.271(7) . ?
N7 O1 1.119(6) 10_556 ?
N7 O1 1.119(6) . ?
N7 O2 1.445(17) . ?

loop_
_geom_torsion_atom_site_label_1
_geom_torsion_atom_site_label_2
_geom_torsion_atom_site_label_3
_geom_torsion_atom_site_label_4
_geom_torsion
_geom_torsion_site_symmetry_1
_geom_torsion_site_symmetry_2
_geom_torsion_site_symmetry_3
_geom_torsion_site_symmetry_4
_geom_torsion_publ_flag
N5 C1 C2 C3 140.4(6) . . . . ?
N2 C1 C2 C3 -38.0(8) . . . . ?
N5 C1 C2 C4 -36.1(8) . . . . ?
N2 C1 C2 C4 145.4(6) . . . . ?
C4 C2 C3 N1 -2.2(9) . . . . ?
C1 C2 C3 N1 -178.8(5) . . . . ?
C3 C2 C4 C5 1.2(10) . . . . ?
C1 C2 C4 C5 177.9(6) . . . . ?
C2 C4 C5 C6 0.7(11) . . . . ?
C4 C5 C6 N1 -1.9(11) . . . . ?
N5 C7 C8 C9 -138.2(6) 2_665 . . . ?
N4 C7 C8 C9 39.2(8) . . . . ?
N5 C7 C8 C10 39.9(8) 2_665 . . . ?
N4 C7 C8 C10 -142.7(6) . . . . ?
C10 C8 C9 N3 0.8(9) . . . . ?
C7 C8 C9 N3 178.9(5) . . . . ?
C9 C8 C10 C11 -1.6(9) . . . . ?
C7 C8 C10 C11 -179.8(6) . . . . ?
C8 C10 C11 C12 2.8(12) . . . . ?
C10 C11 C12 N3 -3.1(13) . . . . ?
O9 C18A N8A C16 23(5) . . . . ?
O9 C18A N8A C17A -143(3) . . . . ?
O9 C18B N8B C17B 178.4(18) . . . . ?
C5 C6 N1 C3 1.0(9) . . . . ?
C5 C6 N1 Cu2 -178.1(5) . . . . ?
C2 C3 N1 C6 1.0(8) . . . . ?
C2 C3 N1 Cu2 -179.8(4) . . . . ?
N5 C1 N2 N4 -0.4(6) . . . 3_565 ?
C2 C1 N2 N4 178.1(5) . . . 3_565 ?
N5 C1 N2 Cu1 169.0(4) . . . . ?
C2 C1 N2 Cu1 -12.5(8) . . . . ?
C8 C9 N3 C12 -0.9(9) . . . . ?
C8 C9 N3 Cu2 178.4(4) . . . . ?
C11 C12 N3 C9 2.1(10) . . . . ?
C11 C12 N3 Cu2 -177.2(6) . . . . ?
N5 C7 N4 N2 0.7(6) 2_665 . . 2_665 ?
C8 C7 N4 N2 -176.9(5) . . . 2_665 ?
N5 C7 N4 Cu1 -169.6(4) 2_665 . . . ?
C8 C7 N4 Cu1 12.7(8) . . . . ?
N2 C1 N5 C7 0.8(6) . . . 3_565 ?
C2 C1 N5 C7 -177.7(5) . . . 3_565 ?
O5 N6 O4 Cu1 -175.6(5) . . . . ?
O6 N6 O4 Cu1 4.3(6) . . . . ?
C14 C13 O8 Cu2 89.7(6) . . . 10_556 ?
C14 C13 O8 Cu2 -89.7(6) . . . . ?
N8A C18A O9 Cu2 171(2) . . . . ?
N8B C18B O9 Cu2 178.6(15) . . . . ?
C19 C15 O10 Cu2 102.5(8) . . . 10_556 ?
C19 C15 O10 Cu2 -102.5(8) . . . . ?

loop_
_platon_squeeze_void_nr
_platon_squeeze_void_average_x
_platon_squeeze_void_average_y
_platon_squeeze_void_average_z
_platon_squeeze_void_volume
_platon_squeeze_void_count_electrons
_platon_squeeze_void_content
1 0.000 0.000 -0.014 4520 981 ' '
2 0.667 0.333 0.250 7 1 ' '
3 0.333 0.667 0.750 7 1 ' '
